data_7220105
loop_
_publ_author_name
'Zhou, Wei-Wei'
'Zhao, Wang'
'Wang, Feng-Wu'
'Fang, Wen-Yan'
'Liu, Dao-Fu'
'Wei, Yi-Jun'
'Xu, Mai'
'Zhao, Xing'
'Liang, Xian'

_publ_section_title
;
 A 3-D Metal-Organic Framework with Rutile Topology Network, Right- or
 Left- Handed Helical Chains and Tunable UV-to-visible Photoluminescence
;
_journal_name_full 'RSC Adv.'
_journal_paper_doi 10.1039/C5RA06940H
_journal_year 2015
_chemical_formula_moiety Cd3(SO4)2(C6H5N2O2)2(H2O)4
_chemical_formula_sum 'C12 H26 Cd3 N4 O20 S2'
_chemical_formula_weight 947.69
_chemical_melting_point ?
_chemical_name_common Cd3(SO4)2(C6H5N2O2)2(H2O)4
_chemical_name_systematic Cd3(SO4)2(C6H5N2O2)2(H2O)4
_space_group_IT_number 14
_symmetry_cell_setting monoclinic
_symmetry_space_group_name_Hall '-P 2ybc'
_symmetry_space_group_name_H-M 'P 1 21/c 1'
_atom_sites_solution_hydrogens geom
_atom_sites_solution_primary direct
_atom_sites_solution_secondary difmap
_audit_creation_method SHELXL-97
_audit_update_record
;
2015-03-27 deposited with the CCDC.
2015-05-07 downloaded from the CCDC.
;
_cell_angle_alpha 90.00
_cell_angle_beta 92.875(9)
_cell_angle_gamma 90.00
_cell_formula_units_Z 2
_cell_length_a 16.934(7)
_cell_length_b 10.365(4)
_cell_length_c 7.251(3)
_cell_measurement_reflns_used 3892
_cell_measurement_temperature 293(2)
_cell_measurement_theta_max 27.5
_cell_measurement_theta_min 2.0
_cell_volume 1271.1(9)
_computing_cell_refinement 'CrystalClear-SM Expert 2.0 r1 (Rigaku, 2009)'
_computing_data_collection 'CrystalClear-SM Expert 2.0 r1 (Rigaku, 2009)'
_computing_data_reduction 'CrystalClear-SM Expert 2.0 r1 (Rigaku, 2009)'
_computing_molecular_graphics 'Bruker SHELXTL'
_computing_publication_material 'Bruker SHELXTL'
_computing_structure_refinement 'SHELXL-97 (Sheldrick, 1997)'
_computing_structure_solution 'SHELXS-97 (Sheldrick, 1990)'
_diffrn_ambient_temperature 293(2)
_diffrn_measured_fraction_theta_full 0.998
_diffrn_measured_fraction_theta_max 0.998
_diffrn_measurement_device_type 'Rigaku Mercury375R (2x2 bin mode)'
_diffrn_measurement_method 'profile data from \w-scans'
_diffrn_radiation_monochromator 'Graphite Monochromator'
_diffrn_radiation_source 'Sealed Tube'
_diffrn_radiation_type 'Mo K\a'
_diffrn_radiation_wavelength 0.71075
_diffrn_reflns_av_R_equivalents 0.0789
_diffrn_reflns_av_sigmaI/netI 0.0456
_diffrn_reflns_limit_h_max 20
_diffrn_reflns_limit_h_min -20
_diffrn_reflns_limit_k_max 12
_diffrn_reflns_limit_k_min -12
_diffrn_reflns_limit_l_max 8
_diffrn_reflns_limit_l_min -8
_diffrn_reflns_number 11085
_diffrn_reflns_theta_full 25.35
_diffrn_reflns_theta_max 25.35
_diffrn_reflns_theta_min 3.11
_exptl_absorpt_coefficient_mu 2.751
_exptl_absorpt_correction_T_max 1.000
_exptl_absorpt_correction_T_min 0.740
_exptl_absorpt_correction_type multi-scan
_exptl_crystal_colour Colorless
_exptl_crystal_density_diffrn 2.476
_exptl_crystal_density_meas ?
_exptl_crystal_density_method 'not measured'
_exptl_crystal_description Block
_exptl_crystal_F_000 924
_exptl_crystal_size_max 0.21
_exptl_crystal_size_mid 0.15
_exptl_crystal_size_min 0.13
_refine_diff_density_max 0.802
_refine_diff_density_min -3.391
_refine_diff_density_rms 0.401
_refine_ls_extinction_method none
_refine_ls_goodness_of_fit_ref 1.026
_refine_ls_hydrogen_treatment mixed
_refine_ls_matrix_type full
_refine_ls_number_parameters 211
_refine_ls_number_reflns 2333
_refine_ls_number_restraints 12
_refine_ls_restrained_S_all 1.024
_refine_ls_R_factor_all 0.0383
_refine_ls_R_factor_gt 0.0376
_refine_ls_shift/su_max 0.001
_refine_ls_shift/su_mean 0.000
_refine_ls_structure_factor_coef Fsqd
_refine_ls_weighting_details 'calc w=1/[\s^2^(Fo^2^)+(0.0793P)^2^+0.0000P] where P=(Fo^2^+2Fc^2^)/3'
_refine_ls_weighting_scheme calc
_refine_ls_wR_factor_gt 0.0975
_refine_ls_wR_factor_ref 0.0984
_reflns_number_gt 2265
_reflns_number_total 2333
_reflns_threshold_expression >2sigma(I)
_cod_data_source_file c5ra06940h2.cif
_cod_data_source_block 2
_cod_depositor_comments
;
The following automatic conversions were performed:

'_chemical_melting_point' value 'not measured' was changed to '?' -
the value is undefined or not given.

'_exptl_absorpt_correction_type' value 'Multi-scan' changed to
'multi-scan' according to
/usr/data/users/saulius/crontab/automatic-downloads/rss-feeds/RSC/lib/dictionaries/cif_core.dic
dictionary named 'cif_core.dic' version 2.4.2 from 2011-04-26.

'_exptl_crystal_density_meas' value 'not measured' was changed to '?'
- the value is perceived as not measured.

Automatic conversion script
Id: cif_fix_values 3271 2015-04-21 07:52:19Z andrius 
;
_cod_original_sg_symbol_H-M P2(1)/c
_cod_database_code 7220105

loop_
_symmetry_equiv_pos_as_xyz
'x, y, z'
'-x, y+1/2, -z+1/2'
'-x, -y, -z'
'x, -y-1/2, z-1/2'

loop_
_atom_site_label
_atom_site_type_symbol
_atom_site_fract_x
_atom_site_fract_y
_atom_site_fract_z
_atom_site_U_iso_or_equiv
_atom_site_adp_type
_atom_site_occupancy
_atom_site_symmetry_multiplicity
_atom_site_calc_flag
_atom_site_refinement_flags
Cd1 Cd 0.318188(14) 0.56187(2) 0.71519(3) 0.01385(15) Uani 1 1 d .
Cd2 Cd 0.0000 0.5000 0.5000 0.01594(15) Uani 1 2 d S
S1 S 0.13394(5) 0.52237(8) 0.89084(12) 0.0125(2) Uani 1 1 d .
O1W O 0.26215(15) 0.7796(3) 0.6868(4) 0.0212(6) Uani 1 1 d D
H1WA H 0.2209(14) 0.784(5) 0.615(5) 0.032 Uiso 1 1 d D
H1WB H 0.2977(17) 0.814(4) 0.624(5) 0.032 Uiso 1 1 d D
O1 O 0.59353(15) 0.3640(2) 0.4806(4) 0.0201(6) Uani 1 1 d .
O2 O 0.61456(14) 0.1545(2) 0.5335(4) 0.0169(5) Uani 1 1 d .
O2W O 0.23465(15) 0.5274(3) 0.4533(4) 0.0221(6) Uani 1 1 d D
H2WA H 0.237(3) 0.581(4) 0.366(5) 0.033 Uiso 1 1 d D
H2WB H 0.1857(9) 0.518(5) 0.469(6) 0.033 Uiso 1 1 d D
O3W O -0.08049(19) 0.6419(3) 0.6522(4) 0.0284(6) Uani 1 1 d D
H3WA H -0.082(3) 0.636(4) 0.7696(17) 0.043 Uiso 1 1 d D
H3WB H -0.079(3) 0.7235(13) 0.637(6) 0.043 Uiso 1 1 d D
O4W O 0.0461(2) 0.6569(3) 0.3264(4) 0.0390(8) Uani 1 1 d D
H4WA H 0.073(3) 0.720(4) 0.370(7) 0.058 Uiso 1 1 d D
H4WB H 0.065(3) 0.648(6) 0.221(4) 0.058 Uiso 1 1 d D
O11 O 0.22113(14) 0.5009(2) 0.8994(4) 0.0183(6) Uani 1 1 d .
O12 O 0.09449(17) 0.4112(3) 0.9684(4) 0.0271(6) Uani 1 1 d .
O13 O 0.11838(16) 0.6408(3) 0.9980(4) 0.0225(6) Uani 1 1 d .
O14 O 0.10693(17) 0.5441(3) 0.6959(4) 0.0258(6) Uani 1 1 d .
C1 C 0.3398(2) 0.2431(3) 0.7357(5) 0.0147(7) Uani 1 1 d .
C2 C 0.3794(2) 0.1258(3) 0.7059(5) 0.0167(7) Uani 1 1 d .
H2A H 0.3547 0.0476 0.7282 0.020 Uiso 1 1 calc R
C3 C 0.4546(2) 0.1278(3) 0.6438(5) 0.0154(7) Uani 1 1 d .
H3A H 0.4812 0.0509 0.6246 0.018 Uiso 1 1 calc R
C4 C 0.49125(19) 0.2460(3) 0.6094(5) 0.0132(7) Uani 1 1 d .
C5 C 0.4478(2) 0.3566(3) 0.6369(5) 0.0129(7) Uani 1 1 d .
H5A H 0.4710 0.4353 0.6101 0.015 Uiso 1 1 calc R
C6 C 0.57221(19) 0.2551(3) 0.5373(5) 0.0126(7) Uani 1 1 d .
N1 N 0.37410(17) 0.3584(3) 0.7000(4) 0.0132(6) Uani 1 1 d .
N2 N 0.26695(18) 0.2421(3) 0.7983(5) 0.0248(7) Uani 1 1 d .
H2B H 0.2426 0.3137 0.8154 0.030 Uiso 1 1 calc R
H2C H 0.2444 0.1700 0.8216 0.030 Uiso 1 1 calc R

loop_
_atom_site_aniso_label
_atom_site_aniso_U_11
_atom_site_aniso_U_22
_atom_site_aniso_U_33
_atom_site_aniso_U_23
_atom_site_aniso_U_13
_atom_site_aniso_U_12
Cd1 0.0149(2) 0.0096(2) 0.0175(2) -0.00091(8) 0.00461(13) 0.00029(8)
Cd2 0.0155(2) 0.0162(2) 0.0162(2) 0.00077(13) 0.00191(16) -0.00366(13)
S1 0.0128(4) 0.0121(4) 0.0129(4) -0.0015(3) 0.0032(3) -0.0004(3)
O1W 0.0207(13) 0.0201(13) 0.0227(13) 0.0030(11) 0.0007(11) 0.0034(11)
O1 0.0190(12) 0.0116(12) 0.0306(15) 0.0029(10) 0.0116(12) 0.0008(10)
O2 0.0155(12) 0.0133(11) 0.0220(13) 0.0005(10) 0.0013(10) 0.0047(10)
O2W 0.0175(13) 0.0233(13) 0.0257(15) 0.0012(12) 0.0041(12) -0.0016(11)
O3W 0.0376(16) 0.0210(14) 0.0274(15) -0.0023(12) 0.0102(14) 0.0015(12)
O4W 0.069(2) 0.0265(16) 0.0225(16) -0.0033(12) 0.0111(16) -0.0251(16)
O11 0.0137(12) 0.0204(14) 0.0213(14) 0.0022(9) 0.0054(11) 0.0018(9)
O12 0.0284(15) 0.0250(14) 0.0286(16) 0.0031(12) 0.0091(13) -0.0108(12)
O13 0.0265(14) 0.0178(13) 0.0237(14) -0.0070(11) 0.0066(12) 0.0057(10)
O14 0.0214(14) 0.0398(17) 0.0160(15) -0.0008(12) -0.0002(12) -0.0036(12)
C1 0.0173(16) 0.0095(16) 0.0172(16) -0.0003(13) -0.0001(14) -0.0006(13)
C2 0.0210(17) 0.0098(16) 0.0197(18) 0.0028(13) 0.0042(15) -0.0015(13)
C3 0.0183(17) 0.0101(16) 0.0178(18) -0.0021(13) 0.0021(14) 0.0032(13)
C4 0.0142(15) 0.0140(16) 0.0115(15) 0.0000(12) 0.0022(13) 0.0029(13)
C5 0.0161(16) 0.0066(15) 0.0161(17) 0.0017(13) 0.0025(14) -0.0013(12)
C6 0.0131(15) 0.0131(16) 0.0117(15) -0.0010(13) 0.0009(13) -0.0009(13)
N1 0.0157(14) 0.0082(13) 0.0160(15) 0.0007(11) 0.0035(11) 0.0023(11)
N2 0.0218(16) 0.0140(15) 0.040(2) -0.0017(14) 0.0145(15) -0.0020(13)

loop_
_atom_type_symbol
_atom_type_description
_atom_type_scat_dispersion_real
_atom_type_scat_dispersion_imag
_atom_type_scat_source
C C 0.0033 0.0016 'International Tables Vol C Tables 4.2.6.8 and 6.1.1.4'
H H 0.0000 0.0000 'International Tables Vol C Tables 4.2.6.8 and 6.1.1.4'
N N 0.0061 0.0033 'International Tables Vol C Tables 4.2.6.8 and 6.1.1.4'
O O 0.0106 0.0060 'International Tables Vol C Tables 4.2.6.8 and 6.1.1.4'
S S 0.1246 0.1234 'International Tables Vol C Tables 4.2.6.8 and 6.1.1.4'
Cd Cd -0.8075 1.2024 'International Tables Vol C Tables 4.2.6.8 and 6.1.1.4'

loop_
_geom_angle_atom_site_label_1
_geom_angle_atom_site_label_2
_geom_angle_atom_site_label_3
_geom_angle
_geom_angle_site_symmetry_1
_geom_angle_site_symmetry_3
O1 Cd1 O11 174.52(9) 3_666 .
O1 Cd1 O2 92.22(10) 3_666 2_656
O11 Cd1 O2 89.68(10) . 2_656
O1 Cd1 N1 89.69(10) 3_666 .
O11 Cd1 N1 94.87(10) . .
O2 Cd1 N1 103.28(10) 2_656 .
O1 Cd1 O2W 86.21(10) 3_666 .
O11 Cd1 O2W 90.51(10) . .
O2 Cd1 O2W 163.54(10) 2_656 .
N1 Cd1 O2W 93.10(10) . .
O1 Cd1 O1W 84.23(9) 3_666 .
O11 Cd1 O1W 90.97(9) . .
O2 Cd1 O1W 81.78(9) 2_656 .
N1 Cd1 O1W 172.27(10) . .
O2W Cd1 O1W 81.76(9) . .
O4W Cd2 O4W 180.0 . 3_566
O4W Cd2 O14 85.18(12) . .
O4W Cd2 O14 94.82(12) 3_566 .
O4W Cd2 O14 94.82(12) . 3_566
O4W Cd2 O14 85.18(12) 3_566 3_566
O14 Cd2 O14 180.0 . 3_566
O4W Cd2 O3W 87.89(12) . 3_566
O4W Cd2 O3W 92.11(12) 3_566 3_566
O14 Cd2 O3W 87.50(11) . 3_566
O14 Cd2 O3W 92.50(11) 3_566 3_566
O4W Cd2 O3W 92.11(12) . .
O4W Cd2 O3W 87.89(12) 3_566 .
O14 Cd2 O3W 92.50(11) . .
O14 Cd2 O3W 87.50(11) 3_566 .
O3W Cd2 O3W 180.00(12) 3_566 .
O12 S1 O14 111.26(17) . .
O12 S1 O13 110.79(17) . .
O14 S1 O13 108.65(17) . .
O12 S1 O11 109.75(16) . .
O14 S1 O11 108.66(16) . .
O13 S1 O11 107.64(15) . .
Cd1 O1W H1WA 114(3) . .
Cd1 O1W H1WB 99(3) . .
H1WA O1W H1WB 103(2) . .
C6 O1 Cd1 136.2(2) . 3_666
C6 O2 Cd1 125.7(2) . 2_646
Cd1 O2W H2WA 118(3) . .
Cd1 O2W H2WB 118(3) . .
H2WA O2W H2WB 105(2) . .
Cd2 O3W H3WA 118(3) . .
Cd2 O3W H3WB 123(3) . .
H3WA O3W H3WB 101(2) . .
Cd2 O4W H4WA 123(4) . .
Cd2 O4W H4WB 126(4) . .
H4WA O4W H4WB 101(2) . .
S1 O11 Cd1 133.00(16) . .
S1 O14 Cd2 139.30(18) . .
N2 C1 N1 118.8(3) . .
N2 C1 C2 120.0(3) . .
N1 C1 C2 121.2(3) . .
C3 C2 C1 119.6(3) . .
C3 C2 H2A 120.2 . .
C1 C2 H2A 120.2 . .
C2 C3 C4 119.9(3) . .
C2 C3 H3A 120.0 . .
C4 C3 H3A 120.0 . .
C5 C4 C3 117.1(3) . .
C5 C4 C6 120.1(3) . .
C3 C4 C6 122.7(3) . .
N1 C5 C4 124.6(3) . .
N1 C5 H5A 117.7 . .
C4 C5 H5A 117.7 . .
O1 C6 O2 124.0(3) . .
O1 C6 C4 117.0(3) . .
O2 C6 C4 119.1(3) . .
C5 N1 C1 117.6(3) . .
C5 N1 Cd1 114.5(2) . .
C1 N1 Cd1 127.7(2) . .
C1 N2 H2B 120.0 . .
C1 N2 H2C 120.0 . .
H2B N2 H2C 120.0 . .

loop_
_geom_bond_atom_site_label_1
_geom_bond_atom_site_label_2
_geom_bond_distance
_geom_bond_site_symmetry_2
Cd1 O1 2.248(3) 3_666
Cd1 O11 2.259(3) .
Cd1 O2 2.309(3) 2_656
Cd1 N1 2.317(3) .
Cd1 O2W 2.338(3) .
Cd1 O1W 2.453(3) .
Cd2 O4W 2.222(3) .
Cd2 O4W 2.222(3) 3_566
Cd2 O14 2.291(3) .
Cd2 O14 2.291(3) 3_566
Cd2 O3W 2.321(3) 3_566
Cd2 O3W 2.321(3) .
S1 O12 1.459(3) .
S1 O14 1.481(3) .
S1 O13 1.484(3) .
S1 O11 1.491(3) .
O1W H1WA 0.851(10) .
O1W H1WB 0.851(10) .
O1 C6 1.261(4) .
O1 Cd1 2.248(3) 3_666
O2 C6 1.266(4) .
O2 Cd1 2.309(3) 2_646
O2W H2WA 0.849(10) .
O2W H2WB 0.847(10) .
O3W H3WA 0.855(10) .
O3W H3WB 0.854(10) .
O4W H4WA 0.855(10) .
O4W H4WB 0.852(10) .
C1 N2 1.336(5) .
C1 N1 1.359(5) .
C1 C2 1.410(5) .
C2 C3 1.372(5) .
C2 H2A 0.9300 .
C3 C4 1.401(5) .
C3 H3A 0.9300 .
C4 C5 1.382(5) .
C4 C6 1.495(4) .
C5 N1 1.351(5) .
C5 H5A 0.9300 .
N2 H2B 0.8600 .
N2 H2C 0.8600 .

loop_
_geom_torsion_atom_site_label_1
_geom_torsion_atom_site_label_2
_geom_torsion_atom_site_label_3
_geom_torsion_atom_site_label_4
_geom_torsion
_geom_torsion_site_symmetry_1
O12 S1 O11 Cd1 147.3(2) .
O14 S1 O11 Cd1 25.4(3) .
O13 S1 O11 Cd1 -92.1(2) .
O1 Cd1 O11 S1 14.9(11) 3_666
O2 Cd1 O11 S1 125.3(2) 2_656
N1 Cd1 O11 S1 -131.4(2) .
O2W Cd1 O11 S1 -38.2(2) .
O1W Cd1 O11 S1 43.5(2) .
O12 S1 O14 Cd2 23.7(3) .
O13 S1 O14 Cd2 -98.5(3) .
O11 S1 O14 Cd2 144.6(3) .
O4W Cd2 O14 S1 161.2(3) .
O4W Cd2 O14 S1 -18.8(3) 3_566
O14 Cd2 O14 S1 -38(87) 3_566
O3W Cd2 O14 S1 -110.7(3) 3_566
O3W Cd2 O14 S1 69.3(3) .
N2 C1 C2 C3 -179.2(4) .
N1 C1 C2 C3 1.5(6) .
C1 C2 C3 C4 -0.4(6) .
C2 C3 C4 C5 -1.4(5) .
C2 C3 C4 C6 -178.4(3) .
C3 C4 C5 N1 2.3(5) .
C6 C4 C5 N1 179.4(3) .
Cd1 O1 C6 O2 22.2(6) 3_666
Cd1 O1 C6 C4 -156.6(2) 3_666
Cd1 O2 C6 O1 104.3(4) 2_646
Cd1 O2 C6 C4 -76.9(3) 2_646
C5 C4 C6 O1 -9.3(5) .
C3 C4 C6 O1 167.7(3) .
C5 C4 C6 O2 171.8(3) .
C3 C4 C6 O2 -11.2(5) .
C4 C5 N1 C1 -1.2(5) .
C4 C5 N1 Cd1 -177.3(3) .
N2 C1 N1 C5 179.9(3) .
C2 C1 N1 C5 -0.7(5) .
N2 C1 N1 Cd1 -4.6(5) .
C2 C1 N1 Cd1 174.8(3) .
O1 Cd1 N1 C5 18.6(2) 3_666
O11 Cd1 N1 C5 -164.4(2) .
O2 Cd1 N1 C5 -73.6(2) 2_656
O2W Cd1 N1 C5 104.8(2) .
O1W Cd1 N1 C5 56.7(8) .
O1 Cd1 N1 C1 -157.0(3) 3_666
O11 Cd1 N1 C1 20.0(3) .
O2 Cd1 N1 C1 110.8(3) 2_656
O2W Cd1 N1 C1 -70.8(3) .
O1W Cd1 N1 C1 -118.9(7) .
